data_7244672
loop_
_publ_author_name
'Tominaga, Masahide'
'Kondo, Sana'
'Hyodo, Tadashi'
'Kawahata, Masatoshi'
'Yamaguchi, Kentaro'

_publ_section_title
;
 Structure analysis of inclusion crystals of diimide-based macrocycles
 with halocarbons
;
_journal_name_full CrystEngComm
_journal_paper_doi 10.1039/D2CE00118G
_journal_year 2022
_chemical_formula_sum 'C48 H48 Br4 N4 O8'
_chemical_formula_weight 1128.54
_space_group_crystal_system monoclinic
_space_group_IT_number 14
_space_group_name_Hall '-P 2ybc'
_space_group_name_H-M_alt 'P 1 21/c 1'
_atom_sites_solution_hydrogens geom
_audit_creation_method SHELXL-2018/3
_audit_update_record
;
2022-01-07 deposited with the CCDC.	2022-03-21 downloaded from the CCDC.
;
_cell_angle_alpha 90
_cell_angle_beta 99.374(4)
_cell_angle_gamma 90
_cell_formula_units_Z 4
_cell_length_a 14.5014(16)
_cell_length_b 13.1843(15)
_cell_length_c 24.596(3)
_cell_measurement_reflns_used 9742
_cell_measurement_temperature 100(2)
_cell_measurement_theta_max 78.44
_cell_measurement_theta_min 3.61
_cell_volume 4639.7(9)
_computing_cell_refinement 'SAINT (Bruker AXS, 2015)'
_computing_data_collection 'APEX3 (Bruker AXS, 2015)'
_computing_data_reduction 'SAINT (Bruker AXS, 2015)'
_computing_molecular_graphics 'ORTEP-3 for Windows (Farrugia, 1997)'
_computing_publication_material 'SHELXLE (H\"ubschle et al., 2011)'
_computing_structure_refinement 'SHELXL-2018/3 (Sheldrick, 2018)'
_computing_structure_solution 'SHELXT 2014/5 (Sheldrick, 2015)'
_diffrn_ambient_temperature 100(2)
_diffrn_detector_area_resol_mean 10.24
_diffrn_measured_fraction_theta_full 0.998
_diffrn_measured_fraction_theta_max 0.962
_diffrn_measurement_device_type 'BrukerD8 goniometer'
_diffrn_measurement_method 'omega and phi scans'
_diffrn_radiation_type CuK\a
_diffrn_radiation_wavelength 1.54178
_diffrn_reflns_av_R_equivalents 0.0429
_diffrn_reflns_av_unetI/netI 0.0225
_diffrn_reflns_Laue_measured_fraction_full 0.998
_diffrn_reflns_Laue_measured_fraction_max 0.962
_diffrn_reflns_limit_h_max 18
_diffrn_reflns_limit_h_min -18
_diffrn_reflns_limit_k_max 15
_diffrn_reflns_limit_k_min -14
_diffrn_reflns_limit_l_max 31
_diffrn_reflns_limit_l_min -31
_diffrn_reflns_number 62659
_diffrn_reflns_point_group_measured_fraction_full 0.998
_diffrn_reflns_point_group_measured_fraction_max 0.962
_diffrn_reflns_theta_full 67.679
_diffrn_reflns_theta_max 79.793
_diffrn_reflns_theta_min 3.089
_diffrn_source 'rotating-anode X-ray tube'
_exptl_absorpt_coefficient_mu 4.713
_exptl_absorpt_correction_T_max 0.8416
_exptl_absorpt_correction_T_min 0.6889
_exptl_absorpt_correction_type empirical
_exptl_absorpt_process_details 'SADABS Sheldrick 1996'
_exptl_crystal_colour colourless
_exptl_crystal_density_diffrn 1.616
_exptl_crystal_description prismatic
_exptl_crystal_F_000 2272
_exptl_crystal_size_max 0.120
_exptl_crystal_size_mid 0.100
_exptl_crystal_size_min 0.050
_refine_diff_density_max 1.208
_refine_diff_density_min -1.665
_refine_diff_density_rms 0.098
_refine_ls_extinction_method none
_refine_ls_goodness_of_fit_ref 1.069
_refine_ls_hydrogen_treatment constr
_refine_ls_matrix_type full
_refine_ls_number_parameters 614
_refine_ls_number_reflns 9721
_refine_ls_number_restraints 0
_refine_ls_restrained_S_all 1.069
_refine_ls_R_factor_all 0.0505
_refine_ls_R_factor_gt 0.0465
_refine_ls_shift/su_max 0.001
_refine_ls_shift/su_mean 0.000
_refine_ls_structure_factor_coef Fsqd
_refine_ls_weighting_details 'w=1/[\s^2^(Fo^2^)+(0.0772P)^2^+8.4719P] where P=(Fo^2^+2Fc^2^)/3'
_refine_ls_weighting_scheme calc
_refine_ls_wR_factor_gt 0.1389
_refine_ls_wR_factor_ref 0.1421
_reflns_Friedel_coverage 0.000
_reflns_number_gt 8711
_reflns_number_total 9721
_reflns_threshold_expression 'I > 2\s(I)'
_cod_data_source_file d2ce00118g2.cif
_cod_data_source_block 1b
_cod_original_cell_volume 4639.8(9)
_cod_original_sg_symbol_H-M 'P 21/c'
_cod_database_code 7244672
_shelx_shelxl_version_number 2018/3
_shelx_space_group_comment
;
The symmetry employed for this shelxl refinement is uniquely defined
by the following loop, which should always be used as a source of
symmetry information in preference to the above space-group names.
They are only intended as comments.
;
_shelx_estimated_absorpt_t_min 0.602
_shelx_estimated_absorpt_t_max 0.798

loop_
_space_group_symop_operation_xyz
'x, y, z'
'-x, y+1/2, -z+1/2'
'-x, -y, -z'
'x, -y-1/2, z-1/2'

loop_
_atom_site_label
_atom_site_type_symbol
_atom_site_fract_x
_atom_site_fract_y
_atom_site_fract_z
_atom_site_U_iso_or_equiv
_atom_site_adp_type
_atom_site_occupancy
_atom_site_site_symmetry_order
_atom_site_calc_flag
_atom_site_refinement_flags_posn
_atom_site_refinement_flags_adp
_atom_site_refinement_flags_occupancy
_atom_site_disorder_assembly
_atom_site_disorder_group
C1B C 0.8324(5) 0.7920(6) 0.5251(3) 0.0338(15) Uani 0.752(11) 1 d . . P A -1
H1BA H 0.768648 0.793933 0.534635 0.041 Uiso 0.752(11) 1 calc R U P A -1
H1BB H 0.838089 0.848550 0.499427 0.041 Uiso 0.752(11) 1 calc R U P A -1
C2B C 0.8466(3) 0.6931(3) 0.4974(2) 0.0328(13) Uani 0.752(11) 1 d . . P A -1
H2BA H 0.845364 0.636319 0.523624 0.039 Uiso 0.752(11) 1 calc R U P A -1
H2BB H 0.907936 0.692906 0.484695 0.039 Uiso 0.752(11) 1 calc R U P A -1
Br1B Br 0.74622(19) 0.6776(3) 0.43489(11) 0.0427(4) Uani 0.752(11) 1 d . . P A -1
Br2B Br 0.92510(14) 0.8098(2) 0.59272(11) 0.0380(4) Uani 0.752(11) 1 d . . P A -1
C1C C 0.8845(11) 0.7188(11) 0.5330(7) 0.039(4) Uani 0.248(11) 1 d . . P A -2
H1CA H 0.934156 0.707580 0.510372 0.046 Uiso 0.248(11) 1 calc R U P A -2
H1CB H 0.859119 0.652011 0.541509 0.046 Uiso 0.248(11) 1 calc R U P A -2
C2C C 0.8106(17) 0.7811(19) 0.5029(10) 0.045(6) Uani 0.248(11) 1 d . . P A -2
H2CA H 0.837903 0.844760 0.491205 0.054 Uiso 0.248(11) 1 calc R U P A -2
H2CB H 0.765554 0.799282 0.527552 0.054 Uiso 0.248(11) 1 calc R U P A -2
Br1C Br 0.7425(5) 0.7079(6) 0.4358(3) 0.0345(10) Uani 0.248(11) 1 d . . P A -2
Br2C Br 0.9322(6) 0.7844(7) 0.5964(3) 0.0430(12) Uani 0.248(11) 1 d . . P A -2
C1 C 0.97996(17) 0.2464(2) 0.67189(10) 0.0195(5) Uani 1 1 d . . . . .
C2 C 1.0340(2) 0.2626(2) 0.73055(12) 0.0271(6) Uani 1 1 d . . . . .
H2A H 1.002623 0.225442 0.757368 0.032 Uiso 1 1 calc R U . . .
H2AB H 1.098235 0.235693 0.732975 0.032 Uiso 1 1 calc R U . . .
C3 C 1.0379(2) 0.3762(3) 0.74464(13) 0.0298(6) Uani 1 1 d . . . . .
H3 H 1.073041 0.386098 0.782746 0.036 Uiso 1 1 calc R U . . .
C4 C 1.0872(2) 0.4337(3) 0.70348(14) 0.0322(7) Uani 1 1 d . . . . .
H4A H 1.151960 0.408411 0.705617 0.039 Uiso 1 1 calc R U . . .
H4AB H 1.089983 0.506915 0.712598 0.039 Uiso 1 1 calc R U . . .
C5 C 1.03332(19) 0.4181(2) 0.64508(12) 0.0254(6) Uani 1 1 d . . . . .
H5 H 1.065594 0.455338 0.618130 0.031 Uiso 1 1 calc R U . . .
C6 C 0.93332(19) 0.4593(2) 0.64196(12) 0.0232(5) Uani 1 1 d . . . . .
H6A H 0.935505 0.532604 0.650760 0.028 Uiso 1 1 calc R U . . .
H6AB H 0.898569 0.450549 0.604138 0.028 Uiso 1 1 calc R U . . .
C7 C 0.88312(18) 0.4022(2) 0.68294(11) 0.0205(5) Uani 1 1 d . . . . .
C8 C 0.88084(17) 0.2884(2) 0.66932(10) 0.0181(5) Uani 1 1 d . . . . .
H8A H 0.848771 0.251436 0.695875 0.022 Uiso 1 1 calc R U . . .
H8AB H 0.845020 0.277593 0.631935 0.022 Uiso 1 1 calc R U . . .
C9 C 1.02931(18) 0.3048(2) 0.63100(12) 0.0223(6) Uani 1 1 d . . . . .
H9A H 1.093528 0.278278 0.632452 0.027 Uiso 1 1 calc R U . . .
H9AB H 0.995135 0.294948 0.593122 0.027 Uiso 1 1 calc R U . . .
C10 C 0.9381(2) 0.4173(3) 0.74154(12) 0.0283(6) Uani 1 1 d . . . . .
H10A H 0.940345 0.490396 0.750966 0.034 Uiso 1 1 calc R U . . .
H10B H 0.906146 0.381261 0.768495 0.034 Uiso 1 1 calc R U . . .
C11 C 0.78377(19) 0.4439(2) 0.68213(11) 0.0250(6) Uani 1 1 d . . . . .
H11A H 0.758106 0.415489 0.713799 0.030 Uiso 1 1 calc R U . . .
H11B H 0.787015 0.518503 0.686601 0.030 Uiso 1 1 calc R U . . .
C12 C 0.70505(17) 0.4795(2) 0.58414(11) 0.0207(5) Uani 1 1 d . . . . .
C13 C 0.63585(17) 0.4236(2) 0.54302(11) 0.0178(5) Uani 1 1 d . . . . .
C14 C 0.59924(18) 0.4491(2) 0.48891(11) 0.0186(5) Uani 1 1 d . . . . .
H14 H 0.618087 0.507868 0.471226 0.022 Uiso 1 1 calc R U . . .
C15 C 0.53283(17) 0.38151(19) 0.46286(10) 0.0162(5) Uani 1 1 d . . . . .
C16 C 0.47619(18) 0.38532(19) 0.40629(10) 0.0171(5) Uani 1 1 d . . . . .
C17 C 0.43134(17) 0.24320(19) 0.45020(10) 0.0154(5) Uani 1 1 d . . . . .
C18 C 0.50562(17) 0.2955(2) 0.48930(10) 0.0163(5) Uani 1 1 d . . . . .
C19 C 0.54269(17) 0.2692(2) 0.54314(10) 0.0179(5) Uani 1 1 d . . . . .
H19 H 0.524228 0.210234 0.560771 0.022 Uiso 1 1 calc R U . . .
C20 C 0.60916(17) 0.3370(2) 0.56880(10) 0.0181(5) Uani 1 1 d . . . . .
C21 C 0.66262(17) 0.3333(2) 0.62576(11) 0.0203(5) Uani 1 1 d . . . . .
C22 C 0.35500(17) 0.2678(2) 0.35234(10) 0.0175(5) Uani 1 1 d . . . . .
H22A H 0.327951 0.329420 0.332957 0.021 Uiso 1 1 calc R U . . .
H22B H 0.303317 0.229290 0.364406 0.021 Uiso 1 1 calc R U . . .
C23 C 0.39957(17) 0.20258(19) 0.31211(10) 0.0145(5) Uani 1 1 d . . . . .
C24 C 0.32124(18) 0.1614(2) 0.26774(10) 0.0196(5) Uani 1 1 d . . . . .
H24A H 0.277874 0.119217 0.285287 0.024 Uiso 1 1 calc R U . . .
H24B H 0.285326 0.218685 0.248734 0.024 Uiso 1 1 calc R U . . .
C25 C 0.36340(19) 0.0976(2) 0.22571(11) 0.0220(5) Uani 1 1 d . . . . .
H25 H 0.312015 0.070988 0.197210 0.026 Uiso 1 1 calc R U . . .
C26 C 0.41817(18) 0.0081(2) 0.25548(11) 0.0200(5) Uani 1 1 d . . . . .
H26A H 0.375552 -0.034894 0.273172 0.024 Uiso 1 1 calc R U . . .
H26B H 0.444637 -0.034029 0.228460 0.024 Uiso 1 1 calc R U . . .
C27 C 0.49753(17) 0.04825(19) 0.29942(10) 0.0153(5) Uani 1 1 d . . . . .
C28 C 0.56222(18) 0.1153(2) 0.27082(11) 0.0191(5) Uani 1 1 d . . . . .
H28A H 0.614057 0.141248 0.298536 0.023 Uiso 1 1 calc R U . . .
H28B H 0.589514 0.074273 0.243696 0.023 Uiso 1 1 calc R U . . .
C29 C 0.5078(2) 0.2042(2) 0.24159(11) 0.0208(5) Uani 1 1 d . . . . .
H29 H 0.550805 0.247569 0.223638 0.025 Uiso 1 1 calc R U . . .
C30 C 0.46680(18) 0.2669(2) 0.28442(10) 0.0175(5) Uani 1 1 d . . . . .
H30A H 0.433010 0.326247 0.266234 0.021 Uiso 1 1 calc R U . . .
H30B H 0.518073 0.292316 0.312697 0.021 Uiso 1 1 calc R U . . .
C31 C 0.4289(2) 0.1640(2) 0.19778(11) 0.0247(6) Uani 1 1 d . . . . .
H31A H 0.455498 0.123656 0.170125 0.030 Uiso 1 1 calc R U . . .
H31B H 0.393566 0.221493 0.178604 0.030 Uiso 1 1 calc R U . . .
C32 C 0.45356(17) 0.11235(18) 0.34092(10) 0.0141(4) Uani 1 1 d . . . . .
H32A H 0.410615 0.069541 0.358465 0.017 Uiso 1 1 calc R U . . .
H32B H 0.503366 0.137475 0.370189 0.017 Uiso 1 1 calc R U . . .
C33 C 0.55148(19) -0.0426(2) 0.32789(11) 0.0208(5) Uani 1 1 d . . . . .
H33A H 0.506109 -0.091776 0.338627 0.025 Uiso 1 1 calc R U . . .
H33B H 0.585330 -0.076597 0.301153 0.025 Uiso 1 1 calc R U . . .
C34 C 0.59416(18) -0.01480(19) 0.42972(10) 0.0174(5) Uani 1 1 d . . . . .
C35 C 0.67963(17) 0.01694(19) 0.46806(11) 0.0168(5) Uani 1 1 d . . . . .
C36 C 0.69180(17) 0.0305(2) 0.52482(11) 0.0175(5) Uani 1 1 d . . . . .
H36 H 0.642624 0.022166 0.545662 0.021 Uiso 1 1 calc R U . . .
C37 C 0.78251(17) 0.05725(19) 0.54851(10) 0.0170(5) Uani 1 1 d . . . . .
C38 C 0.82153(18) 0.0744(2) 0.60779(11) 0.0193(5) Uani 1 1 d . . . . .
C39 C 0.94023(17) 0.0998(2) 0.55648(11) 0.0186(5) Uani 1 1 d . . . . .
C40 C 0.85399(17) 0.07071(19) 0.51764(11) 0.0170(5) Uani 1 1 d . . . . .
C41 C 0.84159(17) 0.0569(2) 0.46108(11) 0.0184(5) Uani 1 1 d . . . . .
H41 H 0.890766 0.065507 0.440262 0.022 Uiso 1 1 calc R U . . .
C42 C 0.75145(17) 0.0295(2) 0.43716(10) 0.0179(5) Uani 1 1 d . . . . .
C43 C 0.71308(18) 0.0058(2) 0.37829(11) 0.0208(5) Uani 1 1 d . . . . .
C44 C 0.97734(19) 0.1320(2) 0.65942(11) 0.0217(5) Uani 1 1 d . . . . .
H44A H 1.041370 0.108882 0.656639 0.026 Uiso 1 1 calc R U . . .
H44B H 0.957167 0.095510 0.690658 0.026 Uiso 1 1 calc R U . . .
N1 N 0.72028(15) 0.41939(19) 0.63111(9) 0.0207(5) Uani 1 1 d . . . . .
N2 N 0.42151(15) 0.29820(16) 0.40098(9) 0.0159(4) Uani 1 1 d . . . . .
N3 N 0.61861(15) -0.01564(17) 0.37686(9) 0.0180(4) Uani 1 1 d . . . . .
N4 N 0.91479(15) 0.10441(18) 0.60857(9) 0.0191(4) Uani 1 1 d . . . . .
O1 O 0.65923(13) 0.27046(18) 0.66102(8) 0.0262(4) Uani 1 1 d . . . . .
O2 O 0.74014(14) 0.56167(15) 0.57892(9) 0.0259(4) Uani 1 1 d . . . . .
O3 O 0.47489(14) 0.45149(14) 0.37200(8) 0.0227(4) Uani 1 1 d . . . . .
O4 O 0.38574(13) 0.16980(15) 0.45833(8) 0.0209(4) Uani 1 1 d . . . . .
O5 O 0.51804(13) -0.03692(15) 0.44001(8) 0.0218(4) Uani 1 1 d . . . . .
O6 O 0.75417(14) 0.00457(19) 0.33926(8) 0.0303(5) Uani 1 1 d . . . . .
O7 O 1.01766(13) 0.11591(16) 0.54602(8) 0.0251(4) Uani 1 1 d . . . . .
O8 O 0.78424(14) 0.06324(17) 0.64754(8) 0.0265(4) Uani 1 1 d . . . . .
C1A C 0.7833(5) 0.3603(7) 0.4121(3) 0.096(2) Uani 1 1 d . . . . .
H1AA H 0.724751 0.321818 0.412269 0.115 Uiso 1 1 calc R U . . .
H1AB H 0.766345 0.430209 0.399652 0.115 Uiso 1 1 calc R U . . .
C2A C 0.8330(4) 0.3160(4) 0.3760(2) 0.0667(13) Uani 1 1 d . . . . .
H2AA H 0.849902 0.246045 0.388402 0.080 Uiso 1 1 calc R U . . .
H2AC H 0.891646 0.354410 0.375868 0.080 Uiso 1 1 calc R U . . .
Br1A Br 0.85383(4) 0.36453(5) 0.48656(2) 0.07197(19) Uani 1 1 d . . . . .
Br2A Br 0.76119(3) 0.31195(3) 0.30011(2) 0.04370(12) Uani 1 1 d . . . . .

loop_
_atom_site_aniso_label
_atom_site_aniso_U_11
_atom_site_aniso_U_22
_atom_site_aniso_U_33
_atom_site_aniso_U_23
_atom_site_aniso_U_13
_atom_site_aniso_U_12
C1B 0.026(3) 0.038(3) 0.037(3) -0.005(3) 0.007(2) 0.003(2)
C2B 0.034(2) 0.030(2) 0.035(3) -0.0022(18) 0.008(2) -0.0039(17)
Br1B 0.0416(5) 0.0523(12) 0.0342(4) 0.0009(7) 0.0060(3) -0.0196(7)
Br2B 0.0398(4) 0.0358(10) 0.0372(5) 0.0008(6) 0.0030(3) -0.0002(5)
C1C 0.045(8) 0.029(7) 0.044(10) 0.002(6) 0.014(7) -0.004(6)
C2C 0.040(13) 0.044(10) 0.060(15) -0.001(12) 0.037(11) -0.007(9)
Br1C 0.0291(10) 0.038(2) 0.0353(11) 0.0058(17) 0.0029(7) -0.0114(16)
Br2C 0.069(2) 0.026(3) 0.0304(12) 0.0029(14) -0.0028(13) -0.0104(16)
C1 0.0139(11) 0.0261(14) 0.0174(12) 0.0020(10) -0.0008(9) -0.0014(10)
C2 0.0210(13) 0.0350(17) 0.0217(13) 0.0020(12) -0.0071(10) -0.0022(11)
C3 0.0231(14) 0.0361(17) 0.0260(14) -0.0039(12) -0.0090(11) -0.0056(12)
C4 0.0173(13) 0.0347(17) 0.0411(17) -0.0032(14) -0.0054(12) -0.0074(12)
C5 0.0168(12) 0.0277(15) 0.0314(15) 0.0033(12) 0.0026(10) -0.0032(11)
C6 0.0184(12) 0.0233(14) 0.0271(13) -0.0006(11) 0.0013(10) -0.0017(10)
C7 0.0161(11) 0.0262(14) 0.0184(12) -0.0068(10) 0.0000(9) -0.0019(10)
C8 0.0144(11) 0.0247(13) 0.0143(11) -0.0024(10) 0.0000(9) -0.0022(10)
C9 0.0144(11) 0.0272(15) 0.0255(13) 0.0036(11) 0.0041(10) 0.0010(10)
C10 0.0249(14) 0.0368(17) 0.0208(13) -0.0090(12) -0.0035(11) -0.0051(12)
C11 0.0186(12) 0.0339(16) 0.0215(13) -0.0118(11) -0.0002(10) 0.0007(11)
C12 0.0143(11) 0.0222(14) 0.0257(13) -0.0088(10) 0.0034(10) 0.0032(10)
C13 0.0136(11) 0.0183(13) 0.0219(12) -0.0059(10) 0.0041(9) 0.0021(9)
C14 0.0180(11) 0.0155(12) 0.0230(12) -0.0023(10) 0.0054(10) 0.0018(9)
C15 0.0158(11) 0.0158(12) 0.0177(11) -0.0021(9) 0.0050(9) 0.0030(9)
C16 0.0188(11) 0.0141(12) 0.0192(12) -0.0029(9) 0.0053(9) 0.0031(9)
C17 0.0147(11) 0.0166(12) 0.0154(11) -0.0013(9) 0.0044(9) 0.0023(9)
C18 0.0151(11) 0.0172(12) 0.0173(12) -0.0031(9) 0.0050(9) 0.0002(9)
C19 0.0152(11) 0.0219(13) 0.0173(11) -0.0010(10) 0.0044(9) -0.0016(10)
C20 0.0141(11) 0.0232(13) 0.0180(12) -0.0037(10) 0.0053(9) 0.0019(10)
C21 0.0129(11) 0.0296(14) 0.0194(12) -0.0059(11) 0.0061(9) 0.0006(10)
C22 0.0144(11) 0.0199(13) 0.0174(11) -0.0016(10) 0.0001(9) 0.0019(9)
C23 0.0136(11) 0.0163(12) 0.0129(11) -0.0001(9) 0.0003(9) 0.0014(9)
C24 0.0153(11) 0.0249(14) 0.0167(12) -0.0033(10) -0.0032(9) 0.0017(10)
C25 0.0204(12) 0.0264(14) 0.0167(12) -0.0046(10) -0.0046(10) 0.0015(10)
C26 0.0212(12) 0.0202(13) 0.0170(12) -0.0054(10) -0.0021(9) -0.0011(10)
C27 0.0154(11) 0.0151(12) 0.0149(11) -0.0031(9) 0.0006(9) 0.0001(9)
C28 0.0172(11) 0.0221(13) 0.0187(12) -0.0033(10) 0.0047(9) 0.0006(10)
C29 0.0251(13) 0.0233(14) 0.0156(12) 0.0018(10) 0.0081(10) 0.0003(10)
C30 0.0209(12) 0.0162(12) 0.0159(11) 0.0026(9) 0.0045(9) 0.0011(9)
C31 0.0318(14) 0.0297(15) 0.0122(11) 0.0000(10) 0.0021(10) 0.0061(12)
C32 0.0148(10) 0.0141(11) 0.0131(10) -0.0004(9) 0.0013(8) -0.0003(9)
C33 0.0241(13) 0.0168(13) 0.0197(12) -0.0045(10) -0.0018(10) 0.0032(10)
C34 0.0191(12) 0.0142(12) 0.0180(11) 0.0022(9) 0.0002(9) 0.0014(9)
C35 0.0157(11) 0.0141(12) 0.0202(12) 0.0017(9) 0.0019(9) 0.0007(9)
C36 0.0161(11) 0.0172(12) 0.0195(12) 0.0022(9) 0.0042(9) -0.0020(9)
C37 0.0175(11) 0.0143(12) 0.0190(12) 0.0019(9) 0.0026(9) 0.0000(9)
C38 0.0192(12) 0.0169(12) 0.0213(12) 0.0016(10) 0.0018(10) -0.0013(10)
C39 0.0153(11) 0.0186(13) 0.0215(12) 0.0002(10) 0.0020(9) 0.0040(9)
C40 0.0137(11) 0.0157(12) 0.0214(12) 0.0019(9) 0.0027(9) 0.0019(9)
C41 0.0149(11) 0.0196(13) 0.0216(12) 0.0005(10) 0.0050(9) 0.0033(9)
C42 0.0172(11) 0.0186(13) 0.0179(12) 0.0013(9) 0.0026(9) 0.0045(9)
C43 0.0193(12) 0.0224(13) 0.0205(12) -0.0002(10) 0.0024(10) 0.0074(10)
C44 0.0185(12) 0.0254(14) 0.0187(12) 0.0039(10) -0.0042(10) 0.0010(10)
N1 0.0141(10) 0.0259(12) 0.0213(11) -0.0080(9) 0.0009(8) 0.0006(9)
N2 0.0165(10) 0.0163(10) 0.0147(10) -0.0012(8) 0.0025(8) 0.0011(8)
N3 0.0180(10) 0.0177(11) 0.0175(10) -0.0017(8) 0.0009(8) 0.0040(8)
N4 0.0156(10) 0.0215(11) 0.0191(10) 0.0020(8) 0.0000(8) 0.0004(8)
O1 0.0194(9) 0.0416(12) 0.0184(9) 0.0013(9) 0.0054(7) -0.0039(8)
O2 0.0223(9) 0.0198(10) 0.0346(11) -0.0080(8) 0.0018(8) -0.0004(8)
O3 0.0305(10) 0.0163(9) 0.0214(9) 0.0020(7) 0.0050(8) 0.0017(7)
O4 0.0194(9) 0.0222(10) 0.0211(9) 0.0005(7) 0.0034(7) -0.0055(7)
O5 0.0183(9) 0.0229(10) 0.0237(9) 0.0049(8) 0.0018(7) -0.0048(7)
O6 0.0228(10) 0.0483(14) 0.0209(10) -0.0031(9) 0.0068(8) 0.0098(9)
O7 0.0132(8) 0.0321(11) 0.0301(10) -0.0033(8) 0.0038(7) 0.0024(8)
O8 0.0263(10) 0.0339(12) 0.0200(9) 0.0022(8) 0.0052(8) -0.0080(8)
C1A 0.066(4) 0.127(6) 0.091(5) -0.032(4) 0.004(3) 0.012(4)
C2A 0.060(3) 0.068(3) 0.068(3) 0.006(2) -0.001(2) -0.001(2)
Br1A 0.0618(3) 0.1069(5) 0.0444(3) -0.0175(3) 0.0002(2) 0.0284(3)
Br2A 0.0409(2) 0.0446(2) 0.0437(2) 0.00121(16) 0.00146(16) -0.00270(15)

loop_
_atom_type_symbol
_atom_type_description
_atom_type_scat_dispersion_real
_atom_type_scat_dispersion_imag
_atom_type_scat_source
C C 0.0181 0.0091 'International Tables Vol C Tables 4.2.6.8 and 6.1.1.4'
H H 0.0000 0.0000 'International Tables Vol C Tables 4.2.6.8 and 6.1.1.4'
N N 0.0311 0.0180 'International Tables Vol C Tables 4.2.6.8 and 6.1.1.4'
O O 0.0492 0.0322 'International Tables Vol C Tables 4.2.6.8 and 6.1.1.4'
Br Br -0.6763 1.2805 'International Tables Vol C Tables 4.2.6.8 and 6.1.1.4'

loop_
_geom_angle_atom_site_label_1
_geom_angle_atom_site_label_2
_geom_angle_atom_site_label_3
_geom_angle
_geom_angle_site_symmetry_1
_geom_angle_site_symmetry_3
_geom_angle_publ_flag
C2B C1B Br2B 111.1(5) . . ?
C2B C1B H1BA 109.4 . . ?
Br2B C1B H1BA 109.4 . . ?
C2B C1B H1BB 109.4 . . ?
Br2B C1B H1BB 109.4 . . ?
H1BA C1B H1BB 108.0 . . ?
C1B C2B Br1B 108.0(4) . . ?
C1B C2B H2BA 110.1 . . ?
Br1B C2B H2BA 110.1 . . ?
C1B C2B H2BB 110.1 . . ?
Br1B C2B H2BB 110.1 . . ?
H2BA C2B H2BB 108.4 . . ?
C2C C1C Br2C 108.3(15) . . ?
C2C C1C H1CA 110.0 . . ?
Br2C C1C H1CA 110.0 . . ?
C2C C1C H1CB 110.0 . . ?
Br2C C1C H1CB 110.0 . . ?
H1CA C1C H1CB 108.4 . . ?
C1C C2C Br1C 111.5(16) . . ?
C1C C2C H2CA 109.3 . . ?
Br1C C2C H2CA 109.3 . . ?
C1C C2C H2CB 109.3 . . ?
Br1C C2C H2CB 109.3 . . ?
H2CA C2C H2CB 108.0 . . ?
C8 C1 C9 109.1(2) . . ?
C8 C1 C44 110.7(2) . . ?
C9 C1 C44 111.1(2) . . ?
C8 C1 C2 108.6(2) . . ?
C9 C1 C2 108.9(2) . . ?
C44 C1 C2 108.4(2) . . ?
C3 C2 C1 109.9(2) . . ?
C3 C2 H2A 109.7 . . ?
C1 C2 H2A 109.7 . . ?
C3 C2 H2AB 109.7 . . ?
C1 C2 H2AB 109.7 . . ?
H2A C2 H2AB 108.2 . . ?
C4 C3 C10 109.3(3) . . ?
C4 C3 C2 109.7(3) . . ?
C10 C3 C2 109.5(2) . . ?
C4 C3 H3 109.5 . . ?
C10 C3 H3 109.5 . . ?
C2 C3 H3 109.5 . . ?
C3 C4 C5 109.3(2) . . ?
C3 C4 H4A 109.8 . . ?
C5 C4 H4A 109.8 . . ?
C3 C4 H4AB 109.8 . . ?
C5 C4 H4AB 109.8 . . ?
H4A C4 H4AB 108.3 . . ?
C9 C5 C4 109.7(2) . . ?
C9 C5 C6 109.4(2) . . ?
C4 C5 C6 109.4(2) . . ?
C9 C5 H5 109.5 . . ?
C4 C5 H5 109.5 . . ?
C6 C5 H5 109.5 . . ?
C7 C6 C5 109.8(2) . . ?
C7 C6 H6A 109.7 . . ?
C5 C6 H6A 109.7 . . ?
C7 C6 H6AB 109.7 . . ?
C5 C6 H6AB 109.7 . . ?
H6A C6 H6AB 108.2 . . ?
C6 C7 C8 109.4(2) . . ?
C6 C7 C11 111.1(2) . . ?
C8 C7 C11 111.0(2) . . ?
C6 C7 C10 108.8(2) . . ?
C8 C7 C10 108.6(2) . . ?
C11 C7 C10 107.8(2) . . ?
C1 C8 C7 110.9(2) . . ?
C1 C8 H8A 109.5 . . ?
C7 C8 H8A 109.5 . . ?
C1 C8 H8AB 109.5 . . ?
C7 C8 H8AB 109.5 . . ?
H8A C8 H8AB 108.0 . . ?
C5 C9 C1 110.2(2) . . ?
C5 C9 H9A 109.6 . . ?
C1 C9 H9A 109.6 . . ?
C5 C9 H9AB 109.6 . . ?
C1 C9 H9AB 109.6 . . ?
H9A C9 H9AB 108.1 . . ?
C3 C10 C7 109.9(2) . . ?
C3 C10 H10A 109.7 . . ?
C7 C10 H10A 109.7 . . ?
C3 C10 H10B 109.7 . . ?
C7 C10 H10B 109.7 . . ?
H10A C10 H10B 108.2 . . ?
N1 C11 C7 112.9(2) . . ?
N1 C11 H11A 109.0 . . ?
C7 C11 H11A 109.0 . . ?
N1 C11 H11B 109.0 . . ?
C7 C11 H11B 109.0 . . ?
H11A C11 H11B 107.8 . . ?
O2 C12 N1 125.8(3) . . ?
O2 C12 C13 127.9(3) . . ?
N1 C12 C13 106.3(2) . . ?
C14 C13 C20 122.9(2) . . ?
C14 C13 C12 129.6(3) . . ?
C20 C13 C12 107.5(2) . . ?
C15 C14 C13 114.5(2) . . ?
C15 C14 H14 122.8 . . ?
C13 C14 H14 122.8 . . ?
C14 C15 C18 122.2(2) . . ?
C14 C15 C16 129.9(2) . . ?
C18 C15 C16 107.8(2) . . ?
O3 C16 N2 125.9(2) . . ?
O3 C16 C15 128.0(2) . . ?
N2 C16 C15 106.1(2) . . ?
O4 C17 N2 125.3(2) . . ?
O4 C17 C18 128.5(2) . . ?
N2 C17 C18 106.2(2) . . ?
C19 C18 C15 123.5(2) . . ?
C19 C18 C17 128.7(2) . . ?
C15 C18 C17 107.7(2) . . ?
C20 C19 C18 113.9(2) . . ?
C20 C19 H19 123.1 . . ?
C18 C19 H19 123.1 . . ?
C19 C20 C13 123.0(2) . . ?
C19 C20 C21 128.6(3) . . ?
C13 C20 C21 108.4(2) . . ?
O1 C21 N1 125.6(2) . . ?
O1 C21 C20 128.6(3) . . ?
N1 C21 C20 105.8(2) . . ?
N2 C22 C23 113.0(2) . . ?
N2 C22 H22A 109.0 . . ?
C23 C22 H22A 109.0 . . ?
N2 C22 H22B 109.0 . . ?
C23 C22 H22B 109.0 . . ?
H22A C22 H22B 107.8 . . ?
C22 C23 C32 112.0(2) . . ?
C22 C23 C30 110.0(2) . . ?
C32 C23 C30 108.7(2) . . ?
C22 C23 C24 108.4(2) . . ?
C32 C23 C24 108.5(2) . . ?
C30 C23 C24 109.2(2) . . ?
C25 C24 C23 110.0(2) . . ?
C25 C24 H24A 109.7 . . ?
C23 C24 H24A 109.7 . . ?
C25 C24 H24B 109.7 . . ?
C23 C24 H24B 109.7 . . ?
H24A C24 H24B 108.2 . . ?
C31 C25 C24 109.4(2) . . ?
C31 C25 C26 110.0(2) . . ?
C24 C25 C26 109.3(2) . . ?
C31 C25 H25 109.4 . . ?
C24 C25 H25 109.4 . . ?
C26 C25 H25 109.4 . . ?
C27 C26 C25 109.8(2) . . ?
C27 C26 H26A 109.7 . . ?
C25 C26 H26A 109.7 . . ?
C27 C26 H26B 109.7 . . ?
C25 C26 H26B 109.7 . . ?
H26A C26 H26B 108.2 . . ?
C33 C27 C26 108.6(2) . . ?
C33 C27 C28 110.7(2) . . ?
C26 C27 C28 108.6(2) . . ?
C33 C27 C32 111.1(2) . . ?
C26 C27 C32 108.1(2) . . ?
C28 C27 C32 109.7(2) . . ?
C29 C28 C27 110.5(2) . . ?
C29 C28 H28A 109.6 . . ?
C27 C28 H28A 109.6 . . ?
C29 C28 H28B 109.6 . . ?
C27 C28 H28B 109.6 . . ?
H28A C28 H28B 108.1 . . ?
C28 C29 C31 109.6(2) . . ?
C28 C29 C30 108.6(2) . . ?
C31 C29 C30 109.9(2) . . ?
C28 C29 H29 109.6 . . ?
C31 C29 H29 109.6 . . ?
C30 C29 H29 109.6 . . ?
C29 C30 C23 110.6(2) . . ?
C29 C30 H30A 109.5 . . ?
C23 C30 H30A 109.5 . . ?
C29 C30 H30B 109.5 . . ?
C23 C30 H30B 109.5 . . ?
H30A C30 H30B 108.1 . . ?
C29 C31 C25 109.2(2) . . ?
C29 C31 H31A 109.8 . . ?
C25 C31 H31A 109.8 . . ?
C29 C31 H31B 109.8 . . ?
C25 C31 H31B 109.8 . . ?
H31A C31 H31B 108.3 . . ?
C23 C32 C27 110.77(19) . . ?
C23 C32 H32A 109.5 . . ?
C27 C32 H32A 109.5 . . ?
C23 C32 H32B 109.5 . . ?
C27 C32 H32B 109.5 . . ?
H32A C32 H32B 108.1 . . ?
N3 C33 C27 114.0(2) . . ?
N3 C33 H33A 108.7 . . ?
C27 C33 H33A 108.7 . . ?
N3 C33 H33B 108.7 . . ?
C27 C33 H33B 108.7 . . ?
H33A C33 H33B 107.6 . . ?
O5 C34 N3 124.8(2) . . ?
O5 C34 C35 129.0(2) . . ?
N3 C34 C35 106.2(2) . . ?
C36 C35 C42 123.2(2) . . ?
C36 C35 C34 128.9(2) . . ?
C42 C35 C34 107.8(2) . . ?
C35 C36 C37 114.1(2) . . ?
C35 C36 H36 122.9 . . ?
C37 C36 H36 122.9 . . ?
C40 C37 C36 122.7(2) . . ?
C40 C37 C38 108.4(2) . . ?
C36 C37 C38 128.9(2) . . ?
O8 C38 N4 125.6(2) . . ?
O8 C38 C37 128.9(2) . . ?
N4 C38 C37 105.5(2) . . ?
O7 C39 N4 125.6(2) . . ?
O7 C39 C40 128.1(2) . . ?
N4 C39 C40 106.3(2) . . ?
C41 C40 C37 123.0(2) . . ?
C41 C40 C39 129.3(2) . . ?
C37 C40 C39 107.7(2) . . ?
C40 C41 C42 114.7(2) . . ?
C40 C41 H41 122.6 . . ?
C42 C41 H41 122.6 . . ?
C41 C42 C35 122.3(2) . . ?
C41 C42 C43 129.7(2) . . ?
C35 C42 C43 108.0(2) . . ?
O6 C43 N3 125.9(3) . . ?
O6 C43 C42 128.1(3) . . ?
N3 C43 C42 106.0(2) . . ?
N4 C44 C1 113.9(2) . . ?
N4 C44 H44A 108.8 . . ?
C1 C44 H44A 108.8 . . ?
N4 C44 H44B 108.8 . . ?
C1 C44 H44B 108.8 . . ?
H44A C44 H44B 107.7 . . ?
C12 N1 C21 111.8(2) . . ?
C12 N1 C11 125.4(2) . . ?
C21 N1 C11 122.7(2) . . ?
C16 N2 C17 111.8(2) . . ?
C16 N2 C22 126.3(2) . . ?
C17 N2 C22 121.7(2) . . ?
C43 N3 C34 111.8(2) . . ?
C43 N3 C33 126.1(2) . . ?
C34 N3 C33 122.0(2) . . ?
C39 N4 C38 111.9(2) . . ?
C39 N4 C44 125.2(2) . . ?
C38 N4 C44 122.8(2) . . ?
C2A C1A Br1A 111.9(5) . . ?
C2A C1A H1AA 109.2 . . ?
Br1A C1A H1AA 109.2 . . ?
C2A C1A H1AB 109.2 . . ?
Br1A C1A H1AB 109.2 . . ?
H1AA C1A H1AB 107.9 . . ?
C1A C2A Br2A 111.9(4) . . ?
C1A C2A H2AA 109.2 . . ?
Br2A C2A H2AA 109.2 . . ?
C1A C2A H2AC 109.2 . . ?
Br2A C2A H2AC 109.2 . . ?
H2AA C2A H2AC 107.9 . . ?

loop_
_geom_bond_atom_site_label_1
_geom_bond_atom_site_label_2
_geom_bond_distance
_geom_bond_site_symmetry_2
_geom_bond_publ_flag
C1B C2B 1.500(9) . ?
C1B Br2B 1.974(7) . ?
C1B H1BA 0.9900 . ?
C1B H1BB 0.9900 . ?
C2B Br1B 1.949(6) . ?
C2B H2BA 0.9900 . ?
C2B H2BB 0.9900 . ?
C1C C2C 1.45(3) . ?
C1C Br2C 1.820(19) . ?
C1C H1CA 0.9900 . ?
C1C H1CB 0.9900 . ?
C2C Br1C 2.03(3) . ?
C2C H2CA 0.9900 . ?
C2C H2CB 0.9900 . ?
C1 C8 1.532(3) . ?
C1 C9 1.533(4) . ?
C1 C44 1.540(4) . ?
C1 C2 1.540(4) . ?
C2 C3 1.536(5) . ?
C2 H2A 0.9900 . ?
C2 H2AB 0.9900 . ?
C3 C4 1.532(5) . ?
C3 C10 1.536(4) . ?
C3 H3 1.0000 . ?
C4 C5 1.533(4) . ?
C4 H4A 0.9900 . ?
C4 H4AB 0.9900 . ?
C5 C9 1.532(4) . ?
C5 C6 1.538(4) . ?
C5 H5 1.0000 . ?
C6 C7 1.533(4) . ?
C6 H6A 0.9900 . ?
C6 H6AB 0.9900 . ?
C7 C8 1.536(4) . ?
C7 C11 1.539(4) . ?
C7 C10 1.542(4) . ?
C8 H8A 0.9900 . ?
C8 H8AB 0.9900 . ?
C9 H9A 0.9900 . ?
C9 H9AB 0.9900 . ?
C10 H10A 0.9900 . ?
C10 H10B 0.9900 . ?
C11 N1 1.466(3) . ?
C11 H11A 0.9900 . ?
C11 H11B 0.9900 . ?
C12 O2 1.213(4) . ?
C12 N1 1.388(4) . ?
C12 C13 1.497(3) . ?
C13 C14 1.391(4) . ?
C13 C20 1.392(4) . ?
C14 C15 1.390(4) . ?
C14 H14 0.9500 . ?
C15 C18 1.395(4) . ?
C15 C16 1.497(4) . ?
C16 O3 1.211(3) . ?
C16 N2 1.390(3) . ?
C17 O4 1.207(3) . ?
C17 N2 1.398(3) . ?
C17 C18 1.491(3) . ?
C18 C19 1.390(4) . ?
C19 C20 1.388(4) . ?
C19 H19 0.9500 . ?
C20 C21 1.487(4) . ?
C21 O1 1.206(4) . ?
C21 N1 1.403(4) . ?
C22 N2 1.465(3) . ?
C22 C23 1.531(3) . ?
C22 H22A 0.9900 . ?
C22 H22B 0.9900 . ?
C23 C32 1.533(3) . ?
C23 C30 1.533(3) . ?
C23 C24 1.540(3) . ?
C24 C25 1.535(4) . ?
C24 H24A 0.9900 . ?
C24 H24B 0.9900 . ?
C25 C31 1.534(4) . ?
C25 C26 1.540(4) . ?
C25 H25 1.0000 . ?
C26 C27 1.539(3) . ?
C26 H26A 0.9900 . ?
C26 H26B 0.9900 . ?
C27 C33 1.535(4) . ?
C27 C28 1.540(3) . ?
C27 C32 1.541(3) . ?
C28 C29 1.527(4) . ?
C28 H28A 0.9900 . ?
C28 H28B 0.9900 . ?
C29 C31 1.533(4) . ?
C29 C30 1.533(3) . ?
C29 H29 1.0000 . ?
C30 H30A 0.9900 . ?
C30 H30B 0.9900 . ?
C31 H31A 0.9900 . ?
C31 H31B 0.9900 . ?
C32 H32A 0.9900 . ?
C32 H32B 0.9900 . ?
C33 N3 1.464(3) . ?
C33 H33A 0.9900 . ?
C33 H33B 0.9900 . ?
C34 O5 1.208(3) . ?
C34 N3 1.402(3) . ?
C34 C35 1.490(3) . ?
C35 C36 1.390(4) . ?
C35 C42 1.396(4) . ?
C36 C37 1.395(4) . ?
C36 H36 0.9500 . ?
C37 C40 1.392(3) . ?
C37 C38 1.493(4) . ?
C38 O8 1.201(3) . ?
C38 N4 1.406(3) . ?
C39 O7 1.211(3) . ?
C39 N4 1.391(3) . ?
C39 C40 1.495(3) . ?
C40 C41 1.386(4) . ?
C41 C42 1.391(4) . ?
C41 H41 0.9500 . ?
C42 C43 1.497(4) . ?
C43 O6 1.210(3) . ?
C43 N3 1.394(3) . ?
C44 N4 1.466(3) . ?
C44 H44A 0.9900 . ?
C44 H44B 0.9900 . ?
C1A C2A 1.361(9) . ?
C1A Br1A 1.948(7) . ?
C1A H1AA 0.9900 . ?
C1A H1AB 0.9900 . ?
C2A Br2A 1.985(5) . ?
C2A H2AA 0.9900 . ?
C2A H2AC 0.9900 . ?

loop_
_geom_torsion_atom_site_label_1
_geom_torsion_atom_site_label_2
_geom_torsion_atom_site_label_3
_geom_torsion_atom_site_label_4
_geom_torsion
_geom_torsion_site_symmetry_1
_geom_torsion_site_symmetry_2
_geom_torsion_site_symmetry_3
_geom_torsion_site_symmetry_4
_geom_torsion_publ_flag
Br2B C1B C2B Br1B 175.5(3) . . . . ?
Br2C C1C C2C Br1C -173.4(9) . . . . ?
C8 C1 C2 C3 -59.5(3) . . . . ?
C9 C1 C2 C3 59.2(3) . . . . ?
C44 C1 C2 C3 -179.8(2) . . . . ?
C1 C2 C3 C4 -59.9(3) . . . . ?
C1 C2 C3 C10 60.1(3) . . . . ?
C10 C3 C4 C5 -60.3(3) . . . . ?
C2 C3 C4 C5 59.7(3) . . . . ?
C3 C4 C5 C9 -59.6(3) . . . . ?
C3 C4 C5 C6 60.4(3) . . . . ?
C9 C5 C6 C7 59.8(3) . . . . ?
C4 C5 C6 C7 -60.4(3) . . . . ?
C5 C6 C7 C8 -58.8(3) . . . . ?
C5 C6 C7 C11 178.2(2) . . . . ?
C5 C6 C7 C10 59.7(3) . . . . ?
C9 C1 C8 C7 -58.6(3) . . . . ?
C44 C1 C8 C7 178.8(2) . . . . ?
C2 C1 C8 C7 59.9(3) . . . . ?
C6 C7 C8 C1 58.8(3) . . . . ?
C11 C7 C8 C1 -178.3(2) . . . . ?
C10 C7 C8 C1 -59.8(3) . . . . ?
C4 C5 C9 C1 59.9(3) . . . . ?
C6 C5 C9 C1 -60.0(3) . . . . ?
C8 C1 C9 C5 59.1(3) . . . . ?
C44 C1 C9 C5 -178.6(2) . . . . ?
C2 C1 C9 C5 -59.3(3) . . . . ?
C4 C3 C10 C7 60.3(3) . . . . ?
C2 C3 C10 C7 -59.9(3) . . . . ?
C6 C7 C10 C3 -59.8(3) . . . . ?
C8 C7 C10 C3 59.2(3) . . . . ?
C11 C7 C10 C3 179.6(3) . . . . ?
C6 C7 C11 N1 69.9(3) . . . . ?
C8 C7 C11 N1 -52.0(3) . . . . ?
C10 C7 C11 N1 -170.9(3) . . . . ?
O2 C12 C13 C14 3.7(4) . . . . ?
N1 C12 C13 C14 -177.8(2) . . . . ?
O2 C12 C13 C20 -174.7(3) . . . . ?
N1 C12 C13 C20 3.8(3) . . . . ?
C20 C13 C14 C15 0.8(4) . . . . ?
C12 C13 C14 C15 -177.4(2) . . . . ?
C13 C14 C15 C18 0.1(4) . . . . ?
C13 C14 C15 C16 177.5(2) . . . . ?
C14 C15 C16 O3 -2.8(4) . . . . ?
C18 C15 C16 O3 174.9(3) . . . . ?
C14 C15 C16 N2 179.3(2) . . . . ?
C18 C15 C16 N2 -3.1(3) . . . . ?
C14 C15 C18 C19 -0.8(4) . . . . ?
C16 C15 C18 C19 -178.7(2) . . . . ?
C14 C15 C18 C17 177.9(2) . . . . ?
C16 C15 C18 C17 0.0(3) . . . . ?
O4 C17 C18 C19 3.5(4) . . . . ?
N2 C17 C18 C19 -178.3(2) . . . . ?
O4 C17 C18 C15 -175.1(2) . . . . ?
N2 C17 C18 C15 3.1(3) . . . . ?
C15 C18 C19 C20 0.6(4) . . . . ?
C17 C18 C19 C20 -177.8(2) . . . . ?
C18 C19 C20 C13 0.3(4) . . . . ?
C18 C19 C20 C21 179.8(2) . . . . ?
C14 C13 C20 C19 -1.0(4) . . . . ?
C12 C13 C20 C19 177.5(2) . . . . ?
C14 C13 C20 C21 179.4(2) . . . . ?
C12 C13 C20 C21 -2.0(3) . . . . ?
C19 C20 C21 O1 0.3(5) . . . . ?
C13 C20 C21 O1 179.8(3) . . . . ?
C19 C20 C21 N1 -179.9(2) . . . . ?
C13 C20 C21 N1 -0.4(3) . . . . ?
N2 C22 C23 C32 51.6(3) . . . . ?
N2 C22 C23 C30 -69.4(3) . . . . ?
N2 C22 C23 C24 171.2(2) . . . . ?
C22 C23 C24 C25 178.6(2) . . . . ?
C32 C23 C24 C25 -59.6(3) . . . . ?
C30 C23 C24 C25 58.8(3) . . . . ?
C23 C24 C25 C31 -60.5(3) . . . . ?
C23 C24 C25 C26 60.0(3) . . . . ?
C31 C25 C26 C27 59.8(3) . . . . ?
C24 C25 C26 C27 -60.3(3) . . . . ?
C25 C26 C27 C33 -179.4(2) . . . . ?
C25 C26 C27 C28 -59.0(3) . . . . ?
C25 C26 C27 C32 59.9(3) . . . . ?
C33 C27 C28 C29 178.8(2) . . . . ?
C26 C27 C28 C29 59.7(3) . . . . ?
C32 C27 C28 C29 -58.2(3) . . . . ?
C27 C28 C29 C31 -60.5(3) . . . . ?
C27 C28 C29 C30 59.6(3) . . . . ?
C28 C29 C30 C23 -61.0(3) . . . . ?
C31 C29 C30 C23 58.8(3) . . . . ?
C22 C23 C30 C29 -176.8(2) . . . . ?
C32 C23 C30 C29 60.2(3) . . . . ?
C24 C23 C30 C29 -57.9(3) . . . . ?
C28 C29 C31 C25 59.7(3) . . . . ?
C30 C29 C31 C25 -59.6(3) . . . . ?
C24 C25 C31 C29 60.5(3) . . . . ?
C26 C25 C31 C29 -59.6(3) . . . . ?
C22 C23 C32 C27 180.0(2) . . . . ?
C30 C23 C32 C27 -58.2(3) . . . . ?
C24 C23 C32 C27 60.4(3) . . . . ?
C33 C27 C32 C23 -179.8(2) . . . . ?
C26 C27 C32 C23 -60.7(3) . . . . ?
C28 C27 C32 C23 57.5(3) . . . . ?
C26 C27 C33 N3 -170.1(2) . . . . ?
C28 C27 C33 N3 70.9(3) . . . . ?
C32 C27 C33 N3 -51.2(3) . . . . ?
O5 C34 C35 C36 -1.3(5) . . . . ?
N3 C34 C35 C36 179.3(3) . . . . ?
O5 C34 C35 C42 177.1(3) . . . . ?
N3 C34 C35 C42 -2.4(3) . . . . ?
C42 C35 C36 C37 -0.3(4) . . . . ?
C34 C35 C36 C37 177.8(2) . . . . ?
C35 C36 C37 C40 0.9(4) . . . . ?
C35 C36 C37 C38 -177.8(2) . . . . ?
C40 C37 C38 O8 -174.4(3) . . . . ?
C36 C37 C38 O8 4.5(5) . . . . ?
C40 C37 C38 N4 3.9(3) . . . . ?
C36 C37 C38 N4 -177.2(3) . . . . ?
C36 C37 C40 C41 -1.2(4) . . . . ?
C38 C37 C40 C41 177.8(2) . . . . ?
C36 C37 C40 C39 179.4(2) . . . . ?
C38 C37 C40 C39 -1.6(3) . . . . ?
O7 C39 C40 C41 -1.1(5) . . . . ?
N4 C39 C40 C41 179.3(3) . . . . ?
O7 C39 C40 C37 178.2(3) . . . . ?
N4 C39 C40 C37 -1.3(3) . . . . ?
C37 C40 C41 C42 0.7(4) . . . . ?
C39 C40 C41 C42 179.9(3) . . . . ?
C40 C41 C42 C35 0.0(4) . . . . ?
C40 C41 C42 C43 -178.2(3) . . . . ?
C36 C35 C42 C41 -0.1(4) . . . . ?
C34 C35 C42 C41 -178.6(2) . . . . ?
C36 C35 C42 C43 178.4(2) . . . . ?
C34 C35 C42 C43 0.0(3) . . . . ?
C41 C42 C43 O6 1.1(5) . . . . ?
C35 C42 C43 O6 -177.3(3) . . . . ?
C41 C42 C43 N3 -179.2(3) . . . . ?
C35 C42 C43 N3 2.4(3) . . . . ?
C8 C1 C44 N4 51.3(3) . . . . ?
C9 C1 C44 N4 -70.0(3) . . . . ?
C2 C1 C44 N4 170.3(2) . . . . ?
O2 C12 N1 C21 174.3(2) . . . . ?
C13 C12 N1 C21 -4.2(3) . . . . ?
O2 C12 N1 C11 -1.9(4) . . . . ?
C13 C12 N1 C11 179.6(2) . . . . ?
O1 C21 N1 C12 -177.3(3) . . . . ?
C20 C21 N1 C12 3.0(3) . . . . ?
O1 C21 N1 C11 -1.0(4) . . . . ?
C20 C21 N1 C11 179.3(2) . . . . ?
C7 C11 N1 C12 -90.9(3) . . . . ?
C7 C11 N1 C21 93.3(3) . . . . ?
O3 C16 N2 C17 -172.8(2) . . . . ?
C15 C16 N2 C17 5.2(3) . . . . ?
O3 C16 N2 C22 2.7(4) . . . . ?
C15 C16 N2 C22 -179.3(2) . . . . ?
O4 C17 N2 C16 173.0(2) . . . . ?
C18 C17 N2 C16 -5.3(3) . . . . ?
O4 C17 N2 C22 -2.7(4) . . . . ?
C18 C17 N2 C22 179.1(2) . . . . ?
C23 C22 N2 C16 89.9(3) . . . . ?
C23 C22 N2 C17 -95.0(3) . . . . ?
O6 C43 N3 C34 175.6(3) . . . . ?
C42 C43 N3 C34 -4.1(3) . . . . ?
O6 C43 N3 C33 -0.7(4) . . . . ?
C42 C43 N3 C33 179.6(2) . . . . ?
O5 C34 N3 C43 -175.4(3) . . . . ?
C35 C34 N3 C43 4.1(3) . . . . ?
O5 C34 N3 C33 1.1(4) . . . . ?
C35 C34 N3 C33 -179.5(2) . . . . ?
C27 C33 N3 C43 -93.0(3) . . . . ?
C27 C33 N3 C34 91.0(3) . . . . ?
O7 C39 N4 C38 -175.5(3) . . . . ?
C40 C39 N4 C38 4.0(3) . . . . ?
O7 C39 N4 C44 1.5(4) . . . . ?
C40 C39 N4 C44 -178.9(2) . . . . ?
O8 C38 N4 C39 173.5(3) . . . . ?
C37 C38 N4 C39 -4.9(3) . . . . ?
O8 C38 N4 C44 -3.7(4) . . . . ?
C37 C38 N4 C44 177.9(2) . . . . ?
C1 C44 N4 C39 89.3(3) . . . . ?
C1 C44 N4 C38 -93.9(3) . . . . ?
Br1A C1A C2A Br2A -179.9(3) . . . . ?
